data_2104871
loop_
_publ_author_name
'Weil, Matthias'
'St\"oger, Berthold'

_publ_section_title
;
 Crystal chemistry of transition metal diarsenates <i>M</i>~2~As~2~O~7~
 (<i>M</i> = Mn, Co, Ni, Zn): variants of the thortveitite structure
;
_journal_coeditor_code SN5100
_journal_issue 6
_journal_name_full 'Acta Crystallographica Section B'
_journal_page_first 603
_journal_page_last 614
_journal_paper_doi 10.1107/S0108768110040802
_journal_volume 66
_journal_year 2010
_chemical_formula_structural 'Mn2 As2 O7'
_chemical_formula_sum 'As2 Mn2 O7'
_chemical_formula_weight 371.7
_chemical_name_systematic
;
Dimanganese(II) diarsenate(V)
;
_space_group_IT_number 12
_symmetry_cell_setting monoclinic
_symmetry_space_group_name_Hall '-C 2y'
_symmetry_space_group_name_H-M 'C 1 2/m 1'
_cell_angle_alpha 90.00
_cell_angle_beta 102.723(12)
_cell_angle_gamma 90.00
_cell_formula_units_Z 2
_cell_length_a 6.7454(8)
_cell_length_b 8.7561(10)
_cell_length_c 4.8004(7)
_cell_measurement_reflns_used 25
_cell_measurement_temperature 295
_cell_measurement_theta_max 16.563
_cell_measurement_theta_min 10.161
_cell_volume 276.57(6)
_computing_cell_refinement CAD-4
_computing_data_collection 'CAD-4 (Nonius, 1989)'
_computing_data_reduction 'HELENA implemented in PLATON (Spek, 2009)'
_computing_molecular_graphics 'Atoms (Dowty, 2006)'
_computing_publication_material 'Jana2006 (Petricek, Dusek & Palatinus, 2006)'
_computing_structure_refinement 'Jana2006 (Petricek, Dusek & Palatinus, 2006)'
_computing_structure_solution 'SHELXS (Sheldrick, 2008)'
_diffrn_ambient_temperature 295
_diffrn_measured_fraction_theta_full 0.99
_diffrn_measured_fraction_theta_max 0.99
_diffrn_measurement_device 'four-circle diffractometer'
_diffrn_measurement_device_type 'Nonius CAD-4'
_diffrn_measurement_method \q/2\q-scan
_diffrn_radiation_monochromator graphite
_diffrn_radiation_source 'X-ray tube'
_diffrn_radiation_type 'Mo K\a'
_diffrn_radiation_wavelength 0.71073
_diffrn_reflns_av_R_equivalents 0.0395
_diffrn_reflns_av_sigmaI/netI 0.0094
_diffrn_reflns_limit_h_max 12
_diffrn_reflns_limit_h_min -12
_diffrn_reflns_limit_k_max 16
_diffrn_reflns_limit_k_min -16
_diffrn_reflns_limit_l_max 9
_diffrn_reflns_limit_l_min -9
_diffrn_reflns_number 3857
_diffrn_reflns_theta_full 41.92
_diffrn_reflns_theta_max 41.92
_diffrn_reflns_theta_min 3.87
_diffrn_standards_decay_% 0
_diffrn_standards_interval_time 120
_diffrn_standards_number 3
_exptl_absorpt_coefficient_mu 16.421
_exptl_absorpt_correction_T_max 0.2223
_exptl_absorpt_correction_T_min 0.0613
_exptl_absorpt_correction_type numerical
_exptl_absorpt_process_details 'HABITUS (Herrendorf, 1997)'
_exptl_crystal_colour 'light pink'
_exptl_crystal_density_diffrn 4.4622
_exptl_crystal_description 'trigonal plate'
_exptl_crystal_F_000 344
_exptl_crystal_size_max 0.288
_exptl_crystal_size_mid 0.288
_exptl_crystal_size_min 0.144
_refine_diff_density_max 3.39
_refine_diff_density_min -3.00
_refine_ls_extinction_coef 85E2(3)
_refine_ls_extinction_method 'B-C type 1 Lorentzian isotropic (Becker & Coppens, 1974)'
_refine_ls_goodness_of_fit_ref 3.26
_refine_ls_number_constraints 0
_refine_ls_number_parameters 32
_refine_ls_number_reflns 1012
_refine_ls_number_restraints 0
_refine_ls_R_factor_all 0.0388
_refine_ls_R_factor_gt 0.0365
_refine_ls_shift/su_max 0.0006
_refine_ls_shift/su_mean 0.0001
_refine_ls_structure_factor_coef F
_refine_ls_weighting_details w=1/(\s^2^(F)+0.0001F^2^)
_refine_ls_weighting_scheme sigma
_refine_ls_wR_factor_gt 0.0446
_refine_ls_wR_factor_ref 0.0447
_reflns_number_gt 937
_reflns_number_total 1012
_reflns_threshold_expression I>3\s(I)
_cod_data_source_file sn5100.cif
_cod_data_source_block Mn2As2O7
_cod_original_sg_symbol_H-M 'C 2/m'
_cod_database_code 2104871
_cod_database_fobs_code 2104871

loop_
_symmetry_equiv_pos_site_id
_symmetry_equiv_pos_as_xyz
1 x,y,z
2 -x,y,-z
3 -x,-y,-z
4 x,-y,z
5 x+1/2,y+1/2,z
6 -x+1/2,y+1/2,-z
7 -x+1/2,-y+1/2,-z
8 x+1/2,-y+1/2,z

loop_
_atom_site_type_symbol
_atom_site_label
_atom_site_fract_x
_atom_site_fract_y
_atom_site_fract_z
_atom_site_U_iso_or_equiv
_atom_site_adp_type
_atom_site_calc_flag
_atom_site_refinement_flags
_atom_site_occupancy
_atom_site_disorder_assembly
_atom_site_disorder_group
As As 0.77188(4) 0 0.59340(6) 0.00737(9) Uani d . 1 . .
Mn Mn 0.5 0.19269(5) 0 0.00933(11) Uani d . 1 . .
O O1 0.6069(4) 0 0.2792(5) 0.0115(5) Uani d . 1 . .
O O2 1 0 0.5 0.063(3) Uani d . 1 . .
O O3 0.7673(3) -0.1587(2) 0.7836(4) 0.0135(4) Uani d . 1 . .

loop_
_atom_site_aniso_label
_atom_site_aniso_U_11
_atom_site_aniso_U_22
_atom_site_aniso_U_33
_atom_site_aniso_U_12
_atom_site_aniso_U_13
_atom_site_aniso_U_23
_atom_site_aniso_type_symbol
As 0.00475(14) 0.01204(15) 0.00509(14) 0 0.00062(8) 0 As
Mn 0.00768(18) 0.01120(18) 0.00854(19) 0 0.00056(13) 0 Mn
O1 0.0126(9) 0.0133(8) 0.0062(7) 0 -0.0034(6) 0 O
O2 0.013(2) 0.114(8) 0.069(6) 0 0.026(3) 0 O
O3 0.0152(7) 0.0139(6) 0.0109(6) 0.0046(5) 0.0017(5) 0.0042(5) O

loop_
_atom_type_symbol
_atom_type_scat_dispersion_real
_atom_type_scat_dispersion_imag
_atom_type_scat_source
O 0.011 0.006 'International Tables Vol C tables 4.2.6.8 and 6.1.1.4'
Mn 0.337 0.728 'International Tables Vol C tables 4.2.6.8 and 6.1.1.4'
As 0.050 2.006 'International Tables Vol C tables 4.2.6.8 and 6.1.1.4'

loop_
_geom_angle_atom_site_label_1
_geom_angle_atom_site_label_2
_geom_angle_atom_site_label_3
_geom_angle_site_symmetry_1
_geom_angle_site_symmetry_2
_geom_angle_site_symmetry_3
_geom_angle
_geom_angle_publ_flag
O1 As O2 . . . 103.01(10) ?
O1 As O3 . . . 114.00(7) ?
O1 As O3 . . 4_555 114.00(7) ?
O2 As O3 . . . 105.80(7) ?
O2 As O3 . . 4_555 105.80(7) ?
O3 As O3 . . 4_555 112.96(9) ?
O1 Mn O1 . . 2_655 78.36(6) ?
O1 Mn O3 . . 5_454 152.18(9) ?
O1 Mn O3 . . 6_656 93.72(7) ?
O1 Mn O3 . . 3_656 78.86(9) ?
O1 Mn O3 . . 4_554 89.51(9) ?
O1 Mn O3 2_655 . 5_454 93.72(7) ?
O1 Mn O3 2_655 . 6_656 152.18(9) ?
O1 Mn O3 2_655 . 3_656 89.51(9) ?
O1 Mn O3 2_655 . 4_554 78.86(9) ?
O3 Mn O3 5_454 . 6_656 104.49(7) ?
O3 Mn O3 5_454 . 3_656 74.40(7) ?
O3 Mn O3 5_454 . 4_554 115.36(7) ?
O3 Mn O3 6_656 . 3_656 115.36(7) ?
O3 Mn O3 6_656 . 4_554 74.40(7) ?
O3 Mn O3 3_656 . 4_554 165.05(7) ?
As O1 Mn . . . 128.48(5) ?
As O1 Mn . . 3_655 128.48(5) ?
Mn O1 Mn . . 3_655 101.64(9) ?
As O2 As . . 2_756 180 ?
As O3 Mn . . 5_546 132.65(12) ?
As O3 Mn . . 3_656 117.93(10) ?
Mn O3 Mn 5_546 . 3_656 105.60(8) ?

loop_
_geom_bond_atom_site_label_1
_geom_bond_atom_site_label_2
_geom_bond_site_symmetry_1
_geom_bond_site_symmetry_2
_geom_bond_distance
_geom_bond_publ_flag
As O1 . . 1.666(2) yes
As O2 . . 1.6949(3) yes
As O3 . . 1.6663(18) yes
As O3 . 4_555 1.6663(18) yes
Mn O1 . . 2.1765(14) yes
Mn O1 . 2_655 2.1765(14) yes
Mn O3 . 5_454 2.1259(18) yes
Mn O3 . 6_656 2.1259(18) yes
Mn O3 . 3_656 2.290(2) yes
Mn O3 . 4_554 2.290(2) yes
